data_7227788
loop_
_publ_author_name
'Patyk-Ka\'zmierczak, Ewa'
'Warren, Mark R.'
'Allan, David R.'
'Katrusiak, Andrzej'

_publ_section_title
;
 Pressure inverse solubility and polymorphism of an edible
 \g-cyclodextrin-based metal-organic framework.
;
_journal_issue 13
_journal_name_full 'Physical chemistry chemical physics : PCCP'
_journal_page_first 9086
_journal_page_last 9091
_journal_paper_doi 10.1039/c7cp00593h
_journal_volume 19
_journal_year 2017
_chemical_absolute_configuration rm
_chemical_formula_moiety 'C48 H80 O40, 2(KOH)'
_chemical_formula_sum 'C48 H82 K2 O42'
_chemical_formula_weight 1409.34
_chemical_name_common '\g-cyclodextrin-metal-organic framework'
_chemical_name_systematic 'catena-((\m8-\g-Cyclodextrin)-di-potassium dihydroxide)'
_space_group_crystal_system trigonal
_space_group_IT_number 155
_space_group_name_Hall 'R 3 2"'
_space_group_name_H-M_alt 'R 3 2 :H'
_atom_sites_solution_hydrogens geom
_atom_sites_solution_primary direct
_audit_creation_date 2017-01-19
_audit_creation_method
;
Olex2 1.2
(compiled 2017.01.04 svn.r3372 for OlexSys, GUI svn.r5289)
;
_cell_angle_alpha 90.0
_cell_angle_beta 90.0
_cell_angle_gamma 120.0
_cell_formula_units_Z 18
_cell_length_a 43.260(16)
_cell_length_b 43.260(16)
_cell_length_c 28.104(16)
_cell_measurement_reflns_used 1157
_cell_measurement_temperature 244.98(10)
_cell_measurement_theta_max 10.7500
_cell_measurement_theta_min 2.9290
_cell_volume 45548(4)
_computing_cell_refinement 'CrysAlisPro 1.171.38.41 (Rigaku OD, 2015)'
_computing_data_collection 'CrysAlisPro 1.171.38.41 (Rigaku OD, 2015)'
_computing_data_reduction 'CrysAlisPro 1.171.38.41 (Rigaku OD, 2015)'
_computing_molecular_graphics 'Olex2 (Dolomanov et al., 2009)'
_computing_publication_material 'Olex2 (Dolomanov et al., 2009)'
_computing_structure_refinement 'ShelXL (Sheldrick, 2015)'
_computing_structure_solution 'ShelXS (Sheldrick, 2008)'
_diffrn_ambient_environment 'ispropanol:water mother liquor'
_diffrn_ambient_temperature 244.98(10)
_diffrn_detector 'CCD plate'
_diffrn_detector_area_resol_mean 16.1544
_diffrn_detector_type Eos
_diffrn_measured_fraction_theta_full 0.984
_diffrn_measured_fraction_theta_max 0.984
_diffrn_measurement_details
;
List of Runs (angles in degrees, time in seconds):

  # Type    Start    End  Width  t~exp~   \w     \q     \k     \f   Frames
--------------------------------------------------------------------------
  1  \w    -68.00  54.00   1.00   15.00    --  -18.72   0.00-150.00  122
  2  \w    -73.00  20.00   1.00   15.00    --  -18.72 -19.00  60.00   93
  3  \w    -40.00   8.00   1.00   15.00    --  -18.72  57.00  60.00   48
  4  \w    -25.00  23.00   1.00   15.00    --  -18.72 -99.00   0.00   48
;
_diffrn_measurement_device 'four-circle diffractometer'
_diffrn_measurement_device_type 'Xcalibur, Eos'
_diffrn_measurement_method '\w scans'
_diffrn_orient_matrix_type 'CrysAlisPro convention (1999,Acta A55,543-557)'
_diffrn_orient_matrix_UB_11 -0.0055056000
_diffrn_orient_matrix_UB_12 -0.0128463000
_diffrn_orient_matrix_UB_13 0.0184808000
_diffrn_orient_matrix_UB_21 -0.0169609000
_diffrn_orient_matrix_UB_22 -0.0008132000
_diffrn_orient_matrix_UB_23 0.0007555000
_diffrn_orient_matrix_UB_31 -0.0066023000
_diffrn_orient_matrix_UB_32 -0.0136630000
_diffrn_orient_matrix_UB_33 -0.0172669000
_diffrn_radiation_monochromator graphite
_diffrn_radiation_probe x-ray
_diffrn_radiation_type MoK\a
_diffrn_radiation_wavelength 0.71073
_diffrn_reflns_av_R_equivalents 0.2076
_diffrn_reflns_av_unetI/netI 0.1333
_diffrn_reflns_Laue_measured_fraction_full 0.984
_diffrn_reflns_Laue_measured_fraction_max 0.984
_diffrn_reflns_limit_h_max 28
_diffrn_reflns_limit_h_min -28
_diffrn_reflns_limit_k_max 28
_diffrn_reflns_limit_k_min -28
_diffrn_reflns_limit_l_max 18
_diffrn_reflns_limit_l_min -18
_diffrn_reflns_number 21233
_diffrn_reflns_point_group_measured_fraction_full 0.986
_diffrn_reflns_point_group_measured_fraction_max 0.986
_diffrn_reflns_theta_full 13.681
_diffrn_reflns_theta_max 13.681
_diffrn_reflns_theta_min 2.778
_diffrn_source 'fine-focus sealed X-ray tube'
_diffrn_source_type 'Enhance (Mo) X-ray Source'
_exptl_absorpt_coefficient_mu 0.161
_exptl_absorpt_correction_T_max 1.00000
_exptl_absorpt_correction_T_min 0.14415
_exptl_absorpt_correction_type multi-scan
_exptl_absorpt_process_details
;
CrysAlisPro 1.171.38.41 (Rigaku Oxford Diffraction, 2015)
Empirical absorption correction using spherical harmonics,
 implemented in SCALE3 ABSPACK scaling algorithm.
;
_exptl_crystal_colour 'clear colourless'
_exptl_crystal_colour_lustre clear
_exptl_crystal_colour_primary colourless
_exptl_crystal_density_diffrn 0.925
_exptl_crystal_description cube
_exptl_crystal_F_000 13392
_exptl_crystal_recrystallization_method 'Crystal grown from water solution by isopropanol vapour difussion method'
_exptl_crystal_size_max 0.5
_exptl_crystal_size_mid 0.48
_exptl_crystal_size_min 0.47
_refine_diff_density_max 0.169
_refine_diff_density_min -0.192
_refine_diff_density_rms 0.033
_refine_ls_abs_structure_details
;
 Flack x determined using 583 quotients [(I+)-(I-)]/[(I+)+(I-)]
 (Parsons, Flack and Wagner, Acta Cryst. B69 (2013) 249-259).
;
_refine_ls_abs_structure_Flack 0.35(17)
_refine_ls_extinction_method none
_refine_ls_goodness_of_fit_ref 0.995
_refine_ls_hydrogen_treatment constr
_refine_ls_matrix_type full
_refine_ls_number_parameters 340
_refine_ls_number_reflns 3104
_refine_ls_number_restraints 302
_refine_ls_restrained_S_all 1.108
_refine_ls_R_factor_all 0.1079
_refine_ls_R_factor_gt 0.0812
_refine_ls_shift/su_max 0.000
_refine_ls_shift/su_mean 0.000
_refine_ls_structure_factor_coef Fsqd
_refine_ls_weighting_details 'w=1/[\s^2^(Fo^2^)+(0.0963P)^2^] where P=(Fo^2^+2Fc^2^)/3'
_refine_ls_weighting_scheme calc
_refine_ls_wR_factor_gt 0.1846
_refine_ls_wR_factor_ref 0.2034
_reflns_Friedel_coverage 0.860
_reflns_Friedel_fraction_full 0.988
_reflns_Friedel_fraction_max 0.988
_reflns_number_gt 2197
_reflns_number_total 3104
_reflns_threshold_expression 'I > 2\s(I)'
_cod_data_source_file c7cp00593h5.cif
_cod_data_source_block CDMOF_b_245K
_cod_depositor_comments 'Adding full bibliography for 7227776--7227790.cif.'
_cod_original_cell_volume 45547(30)
_cod_database_code 7227788
_shelx_shelxl_version_number 2014/7
_chemical_oxdiff_formula 'C48 H82 K2 O40'
_shelx_space_group_comment
;
The symmetry employed for this shelxl refinement is uniquely defined
by the following loop, which should always be used as a source of
symmetry information in preference to the above space-group names.
They are only intended as comments.
;
_reflns_odcompleteness_completeness 98.64
_reflns_odcompleteness_iscentric 1
_reflns_odcompleteness_theta 13.67
_olex2_refinement_description
;
1. Fixed Uiso
 At 1.2 times of:
  All C(H) groups, H73A of O73, All C(H,H) groups
 At 1.5 times of:
  H76 of O76, H72A of O72, H66 of O66, H52A of O52, H46 of O46, H2A of O2,
  H3A of O3, H6 of O6, H12A of O12, H13A of O13, H16 of O16, H22A of O22, H23A
  of O23, H26 of O26, H32A of O32, H33A of O33, H36 of O36, H42A of O42, H43A
  of O43, H63A of O63, H62A of O62, H56 of O56, H53A of O53
2. Restrained distances
 C64-C65
 1.5 with sigma of 0.02
 C71-C72
 1.5 with sigma of 0.02
 C65-C66
 1.5 with sigma of 0.02
 C2-C3
 1.5 with sigma of 0.02
 C2-C1
 1.5 with sigma of 0.02
 C23-C24
 1.5 with sigma of 0.02
 C23-C22
 1.5 with sigma of 0.02
 C15-C16
 1.5 with sigma of 0.02
 C45-C46
 1.5 with sigma of 0.02
 C44-C45
 1.5 with sigma of 0.02
 C35-C36
 1.5 with sigma of 0.002
 C64-C63
 1.5 with sigma of 0.02
 C4-C3
 1.5 with sigma of 0.005
 C4-C1
 3.5 with sigma of 0.02
 C4-C5
 1.5 with sigma of 0.005
 C5-C3
 2.5 with sigma of 0.02
 C13-C14
 1.5 with sigma of 0.02
 C13-C12
 1.5 with sigma of 0.02
 C44-C43
 1.5 with sigma of 0.02
 C43-C44
 1.5 with sigma of 0.02
 C42-C43
 1.5 with sigma of 0.02
 C21-C22
 1.5 with sigma of 0.02
 C6-C5
 1.5 with sigma of 0.005
 C72-C73
 1.5 with sigma of 0.02
 C26-C25
 1.5 with sigma of 0.02
 O15-C11
 1.45 with sigma of 0.02
 C2-O5
 2.5 with sigma of 0.02
 O5-C1
 1.45 with sigma of 0.02
 C31-O44
 1.45 with sigma of 0.02
 C33-O33
 1.45 with sigma of 0.02
 C35-O35
 1.45 with sigma of 0.005
 C31-O35
 1.45 with sigma of 0.005
 C33-O35
 3 with sigma of 0.02
 O73-C73
 1.45 with sigma of 0.02
 O12-C12
 1.45 with sigma of 0.02
 O23-C23
 1.45 with sigma of 0.02
 C26-O26
 1.45 with sigma of 0.005
 C6-O6
 1.45 with sigma of 0.02
 C61-O74
 1.45 with sigma of 0.02
 C61-O65
 1.45 with sigma of 0.02
 C35-O36
 2.45 with sigma of 0.02
 O36-C36
 1.45 with sigma of 0.002
 O22-C22
 1.45 with sigma of 0.02
 C72-O72
 1.45 with sigma of 0.02
 C16-O16
 1.45 with sigma of 0.02
 O4-C4
 1.45 with sigma of 0.02
 O3-C3
 1.45 with sigma of 0.02
 O2-C2
 1.45 with sigma of 0.02
 O63-C63
 1.45 with sigma of 0.005
 O43-C43
 1.45 with sigma of 0.02
 C14-C15
 1.5 with sigma of 0.02
 C24-C25
 1.5 with sigma of 0.02
 C52-C53
 1.5 with sigma of 0.02
 C65-C64
 1.5 with sigma of 0.02
 C71-O4
 1.45 with sigma of 0.01
 O14-C1
 1.45 with sigma of 0.02
 O15-C15
 1.45 with sigma of 0.01
 C21-O25
 1.45 with sigma of 0.01
 O25-C25
 1.45 with sigma of 0.01
 O44-C44
 1.45 with sigma of 0.01
 C41-C42
 1.5 with sigma of 0.02
 C54-C55
 1.5 with sigma of 0.02
 O54-C41
 1.45 with sigma of 0.01
 C1-K2
 3.8 with sigma of 0.02
 C12-K1
 3.8 with sigma of 0.02
 O13-C13
 1.45 with sigma of 0.02
 C12-O12
 1.45 with sigma of 0.02
 C22-O22
 1.45 with sigma of 0.02
 C54-C53
 1.5 with sigma of 0.02
 O14-C14
 1.45 with sigma of 0.01
 C35-C34
 1.5 with sigma of 0.002
 C33-C34
 1.5 with sigma of 0.02
 C31-C32
 1.5 with sigma of 0.02
 C33-C32
 1.5 with sigma of 0.02
 O32-C32
 1.45 with sigma of 0.02
 C5-O5
 1.45 with sigma of 0.01
 C45-O45
 1.45 with sigma of 0.02
 C53-C52
 1.5 with sigma of 0.02
 O54-C54
 1.45 with sigma of 0.02
 O52-C52
 1.45 with sigma of 0.02
 C51-C52
 1.5 with sigma of 0.02
 C51-O64
 1.45 with sigma of 0.02
 C62-C63
 1.5 with sigma of 0.02
 C62-C61
 1.5 with sigma of 0.02
 C62-O62
 1.45 with sigma of 0.02
 C55-C56
 1.5 with sigma of 0.02
 O56-C56
 1.45 with sigma of 0.005
 O55-C51
 1.45 with sigma of 0.01
 O55-C55
 1.45 with sigma of 0.02
 C74-C75
 1.5 with sigma of 0.02
 C74-C73
 1.5 with sigma of 0.005
 C75-O75
 1.5 with sigma of 0.02
 O75-C71
 1.45 with sigma of 0.02
 C75-C76
 1.5 with sigma of 0.02
 O76-C76
 1.45 with sigma of 0.005
 C42-C44
 2.5 with sigma of 0.04
 C43-C45
 2.5 with sigma of 0.04
 C11-C13
 2.5 with sigma of 0.04
 C61-C65
 2.5 with sigma of 0.04
 C71-C75
 2.5 with sigma of 0.04
 C71-C73
 2.5 with sigma of 0.04
 C75-C73
 2.5 with sigma of 0.04
 O73-C72
 2.5 with sigma of 0.04
 O45-C44
 2.5 with sigma of 0.04
 O45-C42
 2.5 with sigma of 0.04
 O25-C24
 2.5 with sigma of 0.04
 O65-C64
 2.5 with sigma of 0.04
 O26-C25
 2.5 with sigma of 0.04
 C5-O4
 2.5 with sigma of 0.04
 O14-C2
 2.5 with sigma of 0.04
 O25-C22
 2.5 with sigma of 0.04
 C21-C25
 2.5 with sigma of 0.04
 C23-O24
 2.5 with sigma of 0.04
 C36-O35
 2.5 with sigma of 0.04
 C23-C25
 2.5 with sigma of 0.04
 C21-O22
 2.5 with sigma of 0.04
 C71-O72
 2.5 with sigma of 0.04
 C71-C4
 2.5 with sigma of 0.04
 O4-C3
 2.5 with sigma of 0.04
 O4-C5
 2.5 with sigma of 0.04
 O3-C2
 2.5 with sigma of 0.04
 C63-C65
 2.5 with sigma of 0.04
 C64-O65
 2.5 with sigma of 0.04
 C65-C61
 2.5 with sigma of 0.04
 C61-C63
 2.5 with sigma of 0.04
 C26-O25
 2.5 with sigma of 0.04
 C26-C24
 2.5 with sigma of 0.04
 C15-C11
 2.5 with sigma of 0.01
 C35-C31
 2.5 with sigma of 0.01
 C44-C31
 2.5 with sigma of 0.01
 C55-C51
 2.5 with sigma of 0.02
 C53-C55
 2.5 with sigma of 0.04
 C41-C45
 2.5 with sigma of 0.04
 C43-C41
 2.5 with sigma of 0.04
 C45-C41
 2.5 with sigma of 0.04
 C54-C41
 2.5 with sigma of 0.02
 C4-C71
 2.5 with sigma of 0.01
 C1-C14
 2.5 with sigma of 0.01
 O4-C72
 2.5 with sigma of 0.04
 C36-C34
 2.5 with sigma of 0.04
 C32-C34
 2.5 with sigma of 0.04
 C2-C4
 2.5 with sigma of 0.01
 C4-O5
 2.5 with sigma of 0.01
 O5-C4
 2.5 with sigma of 0.02
 O15-C12
 2.5 with sigma of 0.02
 O25-C26
 2.5 with sigma of 0.04
 C44-O45
 2.5 with sigma of 0.02
 C54-C52
 2.5 with sigma of 0.02
 C41-C54
 2.5 with sigma of 0.01
 O52-C51
 2.5 with sigma of 0.04
 C66-O65
 2.5 with sigma of 0.04
 C66-C64
 2.5 with sigma of 0.04
 C1-O2
 2.5 with sigma of 0.04
 C1-C3
 2.5 with sigma of 0.04
 C3-O2
 2.5 with sigma of 0.04
 C12-C14
 2.5 with sigma of 0.04
 O13-C14
 2.5 with sigma of 0.02
 O13-C12
 2.5 with sigma of 0.02
 C14-O15
 2.5 with sigma of 0.04
 O24-C23
 2.5 with sigma of 0.04
 O52-C53
 2.5 with sigma of 0.04
 C53-O52
 2.5 with sigma of 0.01
 O76-C75
 2.5 with sigma of 0.04
 C13-C15
 2.5 with sigma of 0.04
 O14-C13
 2.5 with sigma of 0.04
 O24-C25
 2.5 with sigma of 0.04
 C25-O24
 2.5 with sigma of 0.01
 C64-C62
 2.5 with sigma of 0.04
 C62-C64
 2.5 with sigma of 0.04
 O62-C61
 2.5 with sigma of 0.04
 O62-C63
 2.5 with sigma of 0.04
 C52-O55
 2.5 with sigma of 0.01
 C54-O55
 2.5 with sigma of 0.04
 O55-C56
 2.5 with sigma of 0.04
 C56-C54
 2.5 with sigma of 0.04
 O55-C54
 2.5 with sigma of 0.04
 C54-C56
 2.5 with sigma of 0.04
 C56-O55
 2.5 with sigma of 0.04
 C74-O73
 2.5 with sigma of 0.04
 O4-O75
 2.5 with sigma of 0.04
 O75-C76
 2.5 with sigma of 0.02
 O75-C74
 2.5 with sigma of 0.04
 C74-C76
 2.5 with sigma of 0.01
 C15-C13
 2.5 with sigma of 0.04
 C13-O14
 2.5 with sigma of 0.04
 O14-C15
 2.5 with sigma of 0.04
 C24-C11
 2.5 with sigma of 0.01
3. Rigid bond restraints
 C44
 with sigma for 1-2 distances of 0.01 and sigma for 1-3 distances of 0.01
 O36
 with sigma for 1-2 distances of 0.01 and sigma for 1-3 distances of 0.001
 O16
 with sigma for 1-2 distances of 0.01 and sigma for 1-3 distances of 0.01
4. Uiso/Uaniso restraints and constraints
All non-hydrogen atoms have similar U: within 2A with sigma of 0.04 and sigma
for terminal atoms of 0.08
: with sigma of 0.001 and sigma for terminal atoms of 0.00001
: with sigma of 0.001 and sigma for terminal atoms of 0.0001
: with sigma of 0.05 and sigma for terminal atoms of 0.01
: with sigma of 0.1 and sigma for terminal atoms of 0.2
Uanis(K2) \\sim Ueq, Uanis(K1) \\sim Ueq, Uanis(K3) \\sim Ueq: with sigma of
0.1 and sigma for terminal atoms of 0.2
5. Rigid body (RIGU) restrains
 All non-hydrogen atoms
 with sigma for 1-2 distances of 0.004 and sigma for 1-3 distances of 0.004
6. Others
 Uiso(O2)=Uiso(O3)=Uiso(O4)=Uiso(O5)=Uiso(O6)=Uiso(O12)=Uiso(O13)=Uiso(O14)=
 Uiso(O15)=Uiso(O16)=Uiso(O22)=Uiso(O23)=Uiso(O24)=Uiso(O25)=Uiso(O26)=
 Uiso(O32)=Uiso(O33)=Uiso(O34)=Uiso(O35)=Uiso(O36)=Uiso(O42)=Uiso(O43)=
 Uiso(O44)=Uiso(O45)=Uiso(O46)=Uiso(O52)=Uiso(O53)=Uiso(O54)=Uiso(O55)=
 Uiso(O56)=Uiso(O62)=Uiso(O63)=Uiso(O64)=Uiso(O65)=Uiso(O66)=Uiso(O72)=
 Uiso(O73)=Uiso(O74)=Uiso(O75)=Uiso(O76)=FVAR(1)
 Uiso(OA)=Uiso(OB)=FVAR(2)
7.a Ternary CH refined with riding coordinates:
 C1(H1), C2(H2), C3(H3), C4(H4), C5(H5), C11(H11), C12(H12), C13(H13),
 C14(H14), C15(H15), C21(H21), C22(H22), C23(H23), C24(H24), C25(H25), C31(H31),
  C32(H32), C33(H33), C34(H34), C35(H35), C41(H41), C42(H42), C43(H43),
 C44(H44), C45(H45), C51(H51), C52(H52), C53(H53), C54(H54), C55(H55), C61(H61),
  C62(H62), C63(H63), C64(H64), C65(H65), C71(H71), C72(H72), C73(H73),
 C74(H74), C75(H75)
7.b Secondary CH2 refined with riding coordinates:
 C6(H6B,H6A), C16(H16A,H16B), C26(H26B,H26A), C36(H36A,H36B), C46(H46A,H46B),
 C56(H56A,H56B), C66(H66A,H66B), C76(H76A,H76B)
7.c Tetrahedral OH refined with riding coordinates:
 O2(H2A), O3(H3A), O6(H6), O12(H12A), O13(H13A), O16(H16), O22(H22A),
 O23(H23A), O26(H26), O32(H32A), O33(H33A), O36(H36), O42(H42A), O43(H43A),
 O46(H46), O52(H52A), O53(H53A), O56(H56), O62(H62A), O63(H63A), O66(H66),
 O72(H72A), O73(H73A), O76(H76)
;
_olex2_exptl_crystal_mounting_method
'Crystal coated in isopropanol:water mother liquor and mounted in a quarts capillary'
_olex2_submission_special_instructions 'No special instructions were received'
_oxdiff_exptl_absorpt_empirical_details
;
Empirical correction (ABSPACK) includes:
- Absorption correction using spherical harmonics
- Frame scaling
;
_oxdiff_exptl_absorpt_empirical_full_max 4.908
_oxdiff_exptl_absorpt_empirical_full_min 0.626

loop_
_space_group_symop_id
_space_group_symop_operation_xyz
1 'x, y, z'
2 '-y, x-y, z'
3 '-x+y, -x, z'
4 'x-y, -y, -z'
5 '-x, -x+y, -z'
6 'y, x, -z'
7 'x+2/3, y+1/3, z+1/3'
8 '-y+2/3, x-y+1/3, z+1/3'
9 '-x+y+2/3, -x+1/3, z+1/3'
10 'x-y+2/3, -y+1/3, -z+1/3'
11 '-x+2/3, -x+y+1/3, -z+1/3'
12 'y+2/3, x+1/3, -z+1/3'
13 'x+1/3, y+2/3, z+2/3'
14 '-y+1/3, x-y+2/3, z+2/3'
15 '-x+y+1/3, -x+2/3, z+2/3'
16 'x-y+1/3, -y+2/3, -z+2/3'
17 '-x+1/3, -x+y+2/3, -z+2/3'
18 'y+1/3, x+2/3, -z+2/3'

loop_
_atom_site_label
_atom_site_type_symbol
_atom_site_fract_x
_atom_site_fract_y
_atom_site_fract_z
_atom_site_U_iso_or_equiv
_atom_site_adp_type
_atom_site_occupancy
_atom_site_site_symmetry_order
_atom_site_calc_flag
_atom_site_refinement_flags_posn
_atom_site_refinement_flags_adp
_atom_site_refinement_flags_occupancy
C1 C 0.7465(5) 0.6657(7) 0.4033(8) 0.148(12) Uiso 1 1 d D U .
H1 H 0.7555 0.6818 0.3759 0.177 Uiso 1 1 calc R . .
C2 C 0.7325(6) 0.6768(5) 0.4470(8) 0.117(11) Uiso 1 1 d D U .
H2 H 0.7162 0.6847 0.4356 0.141 Uiso 1 1 calc R . .
C3 C 0.7154(7) 0.6525(7) 0.4875(9) 0.193(15) Uiso 1 1 d D U .
H3 H 0.7325 0.6450 0.4969 0.232 Uiso 1 1 calc R . .
C4 C 0.6818(6) 0.6182(6) 0.4758(8) 0.181(15) Uiso 1 1 d D U .
H4 H 0.6631 0.6238 0.4677 0.217 Uiso 1 1 calc R . .
C5 C 0.6889(8) 0.6018(6) 0.4331(9) 0.180(14) Uiso 1 1 d D U .
H5 H 0.7029 0.5916 0.4458 0.216 Uiso 1 1 calc R . .
C6 C 0.6613(8) 0.5726(9) 0.4025(13) 0.240(18) Uiso 1 1 d D U .
H6B H 0.6723 0.5694 0.3742 0.288 Uiso 1 1 calc R . .
H6A H 0.6497 0.5502 0.4198 0.288 Uiso 1 1 calc R . .
C11 C 0.8625(6) 0.6626(8) 0.3681(11) 0.178(15) Uiso 1 1 d D U .
H11 H 0.8824 0.6668 0.3474 0.214 Uiso 1 1 calc R . .
C12 C 0.8635(7) 0.6982(6) 0.3800(12) 0.209(16) Uiso 1 1 d D U .
H12 H 0.8617 0.7087 0.3499 0.250 Uiso 1 1 calc R . .
C13 C 0.8311(6) 0.6897(6) 0.4088(12) 0.172(14) Uiso 1 1 d D U .
H13 H 0.8359 0.6817 0.4392 0.206 Uiso 1 1 calc R . .
C14 C 0.7983(5) 0.6579(6) 0.3921(8) 0.098(10) Uiso 1 1 d D U .
H14 H 0.7931 0.6665 0.3626 0.118 Uiso 1 1 calc R . .
C15 C 0.7967(5) 0.6244(6) 0.3764(9) 0.094(10) Uiso 1 1 d D U .
H15 H 0.7988 0.6111 0.4033 0.113 Uiso 1 1 calc R . .
C16 C 0.7674(8) 0.6006(8) 0.3434(10) 0.169(14) Uiso 1 1 d D U .
H16A H 0.7697 0.5800 0.3354 0.202 Uiso 1 1 calc R . .
H16B H 0.7445 0.5921 0.3589 0.202 Uiso 1 1 calc R . .
C21 C 0.9403(9) 0.6230(9) 0.4619(10) 0.168(14) Uiso 1 1 d D U .
H21 H 0.9614 0.6202 0.4625 0.202 Uiso 1 1 calc R . .
C22 C 0.9540(10) 0.6629(10) 0.4682(11) 0.219(17) Uiso 1 1 d D U .
H22 H 0.9708 0.6772 0.4431 0.262 Uiso 1 1 calc R . .
C23 C 0.9195(10) 0.6632(9) 0.4647(14) 0.255(19) Uiso 1 1 d D U .
H23 H 0.9065 0.6548 0.4948 0.305 Uiso 1 1 calc R . .
C24 C 0.8952(9) 0.6452(8) 0.4252(11) 0.177(14) Uiso 1 1 d D U .
H24 H 0.9115 0.6588 0.3993 0.212 Uiso 1 1 calc R . .
C25 C 0.8901(8) 0.6100(8) 0.4127(11) 0.198(15) Uiso 1 1 d D U .
H25 H 0.8754 0.5935 0.4379 0.238 Uiso 1 1 calc R . .
C26 C 0.8736(7) 0.5924(8) 0.3663(10) 0.191(15) Uiso 1 1 d D U .
H26B H 0.8618 0.5667 0.3702 0.230 Uiso 1 1 calc R . .
H26A H 0.8557 0.5985 0.3574 0.230 Uiso 1 1 calc R . .
C31 C 0.9369(6) 0.5514(9) 0.6175(8) 0.238(18) Uiso 1 1 d D U .
H31 H 0.9468 0.5388 0.6351 0.286 Uiso 1 1 calc R . .
C32 C 0.9625(11) 0.5915(9) 0.6182(12) 0.234(18) Uiso 1 1 d D U .
H32 H 0.9848 0.5946 0.6047 0.281 Uiso 1 1 calc R . .
C33 C 0.9494(10) 0.6096(6) 0.5822(13) 0.200(16) Uiso 1 1 d D U .
H33 H 0.9293 0.6112 0.5954 0.240 Uiso 1 1 calc R . .
C34 C 0.9376(8) 0.5850(8) 0.5393(10) 0.150(12) Uiso 1 1 d D U .
H34 H 0.9575 0.5849 0.5227 0.179 Uiso 1 1 calc R . .
C35 C 0.9050(8) 0.5487(7) 0.5423(8) 0.170(14) Uiso 1 1 d D U .
H35 H 0.8870 0.5511 0.5604 0.204 Uiso 1 1 calc R . .
C36 C 0.8869(6) 0.5270(9) 0.4988(9) 0.230(18) Uiso 1 1 d D U .
H36A H 0.8714 0.5024 0.5081 0.276 Uiso 1 1 calc R . .
H36B H 0.8722 0.5357 0.4849 0.276 Uiso 1 1 calc R . .
C41 C 0.8374(5) 0.4928(8) 0.7526(10) 0.147(13) Uiso 1 1 d D U .
H41 H 0.8306 0.4785 0.7818 0.176 Uiso 1 1 calc R . .
C42 C 0.8685(7) 0.5290(7) 0.7647(9) 0.112(11) Uiso 1 1 d D U .
H42 H 0.8857 0.5230 0.7784 0.135 Uiso 1 1 calc R . .
C43 C 0.8857(7) 0.5460(6) 0.7183(9) 0.112(11) Uiso 1 1 d D U .
H43 H 0.8714 0.5561 0.7062 0.134 Uiso 1 1 calc R . .
C44 C 0.8879(5) 0.5254(6) 0.6782(8) 0.062(8) Uiso 1 1 d D U .
H44 H 0.9054 0.5190 0.6893 0.074 Uiso 1 1 calc R . .
C45 C 0.8552(7) 0.4902(7) 0.6728(8) 0.110(10) Uiso 1 1 d D U .
H45 H 0.8376 0.4961 0.6600 0.132 Uiso 1 1 calc R . .
C46 C 0.8554(8) 0.4648(7) 0.6376(10) 0.116(11) Uiso 1 1 d D U .
H46A H 0.8611 0.4757 0.6063 0.139 Uiso 1 1 calc R . .
H46B H 0.8320 0.4435 0.6362 0.139 Uiso 1 1 calc R . .
C51 C 0.7065(7) 0.4694(8) 0.7797(10) 0.184(14) Uiso 1 1 d D U .
H51 H 0.6830 0.4561 0.7948 0.221 Uiso 1 1 calc R . .
C52 C 0.7334(6) 0.4899(5) 0.8195(8) 0.103(10) Uiso 1 1 d D U .
H52 H 0.7357 0.4747 0.8434 0.124 Uiso 1 1 calc R . .
C53 C 0.7645(7) 0.5077(7) 0.7858(10) 0.137(12) Uiso 1 1 d D U .
H53 H 0.7644 0.5244 0.7623 0.165 Uiso 1 1 calc R . .
C54 C 0.7761(5) 0.4814(6) 0.7697(9) 0.107(10) Uiso 1 1 d D U .
H54 H 0.7770 0.4663 0.7951 0.129 Uiso 1 1 calc R . .
C55 C 0.7483(6) 0.4611(7) 0.7315(9) 0.124(11) Uiso 1 1 d D U .
H55 H 0.7481 0.4789 0.7101 0.148 Uiso 1 1 calc R . .
C56 C 0.7517(9) 0.4349(8) 0.7015(9) 0.211(17) Uiso 1 1 d D U .
H56A H 0.7295 0.4183 0.6860 0.253 Uiso 1 1 calc R . .
H56B H 0.7706 0.4462 0.6781 0.253 Uiso 1 1 calc R . .
C61 C 0.6218(9) 0.5096(8) 0.7005(14) 0.243(18) Uiso 1 1 d D U .
H61 H 0.5996 0.5104 0.7002 0.292 Uiso 1 1 calc R . .
C62 C 0.6484(9) 0.5330(8) 0.7364(12) 0.179(15) Uiso 1 1 d D U .
H62 H 0.6371 0.5262 0.7678 0.215 Uiso 1 1 calc R . .
C63 C 0.6803(8) 0.5266(7) 0.7359(10) 0.156(13) Uiso 1 1 d D U .
H63 H 0.6983 0.5395 0.7114 0.188 Uiso 1 1 calc R . .
C64 C 0.6674(9) 0.4870(8) 0.7402(12) 0.175(14) Uiso 1 1 d D U .
H64 H 0.6534 0.4760 0.7690 0.210 Uiso 1 1 calc R . .
C65 C 0.6472(9) 0.4699(7) 0.6945(11) 0.152(13) Uiso 1 1 d D U .
H65 H 0.6636 0.4813 0.6678 0.182 Uiso 1 1 calc R . .
C66 C 0.6330(10) 0.4301(8) 0.6913(14) 0.220(17) Uiso 1 1 d D U .
H66A H 0.6180 0.4194 0.6636 0.263 Uiso 1 1 calc R . .
H66B H 0.6518 0.4241 0.6922 0.263 Uiso 1 1 calc R . .
C71 C 0.6344(7) 0.5752(6) 0.5302(10) 0.223(16) Uiso 1 1 d D U .
H71 H 0.6231 0.5805 0.5036 0.268 Uiso 1 1 calc R . .
C72 C 0.6247(9) 0.5896(9) 0.5710(10) 0.189(15) Uiso 1 1 d D U .
H72 H 0.5987 0.5783 0.5746 0.226 Uiso 1 1 calc R . .
C73 C 0.6412(9) 0.5784(7) 0.6106(10) 0.148(12) Uiso 1 1 d D U .
H73 H 0.6664 0.5913 0.6012 0.178 Uiso 1 1 calc R . .
C74 C 0.6342(8) 0.5407(6) 0.6125(10) 0.147(13) Uiso 1 1 d D U .
H74 H 0.6087 0.5292 0.6201 0.177 Uiso 1 1 calc R . .
C75 C 0.6303(7) 0.5230(6) 0.5659(9) 0.121(11) Uiso 1 1 d D U .
H75 H 0.6547 0.5283 0.5589 0.145 Uiso 1 1 calc R . .
C76 C 0.6099(7) 0.4837(6) 0.5656(10) 0.197(16) Uiso 1 1 d D U .
H76A H 0.6098 0.4762 0.5331 0.237 Uiso 1 1 calc R . .
H76B H 0.6233 0.4756 0.5843 0.237 Uiso 1 1 calc R . .
K1 K 0.89413(19) 0.7910(2) 0.4180(3) 0.157(3) Uani 1 1 d D U .
K2 K 0.6667 0.6374(3) 0.3333 0.306(11) Uani 1 2 d DS TU P
K3 K 0.9757(3) 0.6423(3) 0.3333 0.236(7) Uani 1 2 d S TU P
O2 O 0.7650(6) 0.7076(6) 0.4610(8) 0.191(2) Uiso 1 1 d D U .
H2A H 0.7659 0.7092 0.4901 0.287 Uiso 1 1 calc R . .
O3 O 0.7097(6) 0.6674(6) 0.5298(8) 0.191(2) Uiso 1 1 d D U .
H3A H 0.6882 0.6583 0.5347 0.287 Uiso 1 1 calc R . .
O4 O 0.6723(6) 0.5986(6) 0.5204(7) 0.191(2) Uiso 1 1 d D U .
O5 O 0.7118(6) 0.6264(6) 0.3964(7) 0.191(2) Uiso 1 1 d D U .
O6 O 0.6351(6) 0.5837(6) 0.3893(8) 0.191(2) Uiso 1 1 d D U .
H6 H 0.6155 0.5694 0.4004 0.287 Uiso 1 1 calc R . .
O12 O 0.8929(6) 0.7269(6) 0.4079(8) 0.191(2) Uiso 1 1 d D U .
H12A H 0.8946 0.7189 0.4336 0.287 Uiso 1 1 calc R . .
O13 O 0.8281(6) 0.7210(5) 0.4226(8) 0.191(2) Uiso 1 1 d D U .
H13A H 0.8070 0.7147 0.4273 0.287 Uiso 1 1 calc R . .
O14 O 0.7680(6) 0.6515(6) 0.4228(7) 0.191(2) Uiso 1 1 d D U .
O15 O 0.8282(6) 0.6389(5) 0.3454(7) 0.191(2) Uiso 1 1 d D U .
O16 O 0.7690(6) 0.6203(6) 0.2995(9) 0.191(2) Uiso 1 1 d D U .
H16 H 0.7889 0.6287 0.2876 0.287 Uiso 1 1 calc R . .
O22 O 0.9674(6) 0.6772(6) 0.5158(8) 0.191(2) Uiso 1 1 d D U .
H22A H 0.9676 0.6961 0.5192 0.287 Uiso 1 1 calc R . .
O23 O 0.9273(6) 0.6996(7) 0.4554(8) 0.191(2) Uiso 1 1 d D U .
H23A H 0.9322 0.7107 0.4804 0.287 Uiso 1 1 calc R . .
O24 O 0.8672(6) 0.6530(6) 0.4141(9) 0.191(2) Uiso 1 1 d D U .
O25 O 0.9249(6) 0.6120(6) 0.4148(9) 0.191(2) Uiso 1 1 d D U .
O26 O 0.8999(6) 0.6031(6) 0.3284(8) 0.191(2) Uiso 1 1 d D U .
H26 H 0.8942 0.6116 0.3064 0.287 Uiso 1 1 calc R . .
O32 O 0.9699(6) 0.5999(6) 0.6683(9) 0.191(2) Uiso 1 1 d D U .
H32A H 0.9850 0.6211 0.6713 0.287 Uiso 1 1 calc R . .
O33 O 0.9801(6) 0.6438(6) 0.5795(8) 0.191(2) Uiso 1 1 d D U .
H33A H 0.9750 0.6576 0.5667 0.287 Uiso 1 1 calc R . .
O34 O 0.9155(7) 0.5995(6) 0.5046(9) 0.191(2) Uiso 1 1 d . U .
O35 O 0.9199(6) 0.5328(5) 0.5738(9) 0.191(2) Uiso 1 1 d D U .
O36 O 0.9118(6) 0.5284(6) 0.4631(8) 0.191(2) Uiso 1 1 d D U .
H36 H 0.9191 0.5467 0.4473 0.287 Uiso 1 1 calc R . .
O42 O 0.8644(6) 0.5487(6) 0.8016(8) 0.191(2) Uiso 1 1 d . U .
H42A H 0.8795 0.5698 0.7987 0.287 Uiso 1 1 calc R . .
O43 O 0.9182(6) 0.5756(6) 0.7317(8) 0.191(2) Uiso 1 1 d D U .
H43A H 0.9317 0.5827 0.7089 0.287 Uiso 1 1 calc R . .
O44 O 0.9000(6) 0.5383(6) 0.6305(8) 0.191(2) Uiso 1 1 d D U .
O45 O 0.8397(6) 0.4728(5) 0.7182(10) 0.191(2) Uiso 1 1 d D U .
O46 O 0.8837(6) 0.4547(6) 0.6527(8) 0.191(2) Uiso 1 1 d . U .
H46 H 0.9021 0.4728 0.6607 0.287 Uiso 1 1 calc R . .
O52 O 0.7208(5) 0.5134(6) 0.8384(7) 0.191(2) Uiso 1 1 d D U .
H52A H 0.7375 0.5308 0.8512 0.287 Uiso 1 1 calc R . .
O53 O 0.7922(6) 0.5227(6) 0.8258(9) 0.191(2) Uiso 1 1 d . U .
H53A H 0.8117 0.5271 0.8153 0.287 Uiso 1 1 calc R . .
O54 O 0.8075(7) 0.4978(6) 0.7393(8) 0.191(2) Uiso 1 1 d D U .
O55 O 0.7133(6) 0.4433(5) 0.7570(7) 0.191(2) Uiso 1 1 d D U .
O56 O 0.7609(6) 0.4187(6) 0.7401(9) 0.191(2) Uiso 1 1 d D U .
H56 H 0.7824 0.4302 0.7451 0.287 Uiso 1 1 calc R . .
O62 O 0.6596(6) 0.5707(6) 0.7287(8) 0.191(2) Uiso 1 1 d D U .
H62A H 0.6757 0.5831 0.7473 0.287 Uiso 1 1 calc R . .
O63 O 0.6911(6) 0.5386(6) 0.7844(8) 0.191(2) Uiso 1 1 d D U .
H63A H 0.7098 0.5389 0.7902 0.287 Uiso 1 1 calc R . .
O64 O 0.7031(7) 0.4905(6) 0.7408(9) 0.191(2) Uiso 1 1 d D U .
O65 O 0.6179(6) 0.4753(7) 0.6884(8) 0.191(2) Uiso 1 1 d D U .
O66 O 0.6118(6) 0.4206(6) 0.7371(9) 0.191(2) Uiso 1 1 d . U .
H66 H 0.6157 0.4069 0.7526 0.287 Uiso 1 1 calc R . .
O72 O 0.6418(6) 0.6291(7) 0.5674(8) 0.191(2) Uiso 1 1 d D U .
H72A H 0.6438 0.6376 0.5940 0.287 Uiso 1 1 calc R . .
O73 O 0.6424(6) 0.5974(6) 0.6542(8) 0.191(2) Uiso 1 1 d D U .
H73A H 0.6537 0.5937 0.6746 0.229 Uiso 1 1 calc R . .
O74 O 0.6475(7) 0.5312(7) 0.6643(10) 0.191(2) Uiso 1 1 d D U .
O75 O 0.6216(6) 0.5385(6) 0.5245(8) 0.191(2) Uiso 1 1 d D U .
O76 O 0.5733(6) 0.4642(5) 0.5823(8) 0.191(2) Uiso 1 1 d D U .
H76 H 0.5727 0.4684 0.6107 0.287 Uiso 1 1 calc R . .
OA O 0.7526(9) 0.6988(10) 0.5829(14) 0.337(12) Uiso 1 1 d . U .
OB O 0.9488(10) 0.7127(10) 0.5661(14) 0.337(12) Uiso 1 1 d . U .

loop_
_atom_site_aniso_label
_atom_site_aniso_U_11
_atom_site_aniso_U_22
_atom_site_aniso_U_33
_atom_site_aniso_U_23
_atom_site_aniso_U_13
_atom_site_aniso_U_12
K1 0.111(7) 0.209(9) 0.203(8) -0.052(6) -0.068(6) 0.119(7)
K2 0.41(2) 0.166(9) 0.42(3) -0.120(10) -0.24(2) 0.206(12)
K3 0.178(10) 0.178(10) 0.37(2) -0.040(7) 0.040(7) 0.102(12)

loop_
_atom_type_symbol
_atom_type_description
_atom_type_scat_dispersion_real
_atom_type_scat_dispersion_imag
_atom_type_scat_source
C C 0.0033 0.0016 'International Tables Vol C Tables 4.2.6.8 and 6.1.1.4'
H H 0.0000 0.0000 'International Tables Vol C Tables 4.2.6.8 and 6.1.1.4'
K K 0.2009 0.2494 'International Tables Vol C Tables 4.2.6.8 and 6.1.1.4'
O O 0.0106 0.0060 'International Tables Vol C Tables 4.2.6.8 and 6.1.1.4'

loop_
_geom_angle_atom_site_label_1
_geom_angle_atom_site_label_2
_geom_angle_atom_site_label_3
_geom_angle
_geom_angle_site_symmetry_1
_geom_angle_site_symmetry_3
C2 C1 H1 118.9 . .
C2 C1 O5 96.9(12) . .
O5 C1 H1 118.9 . .
O14 C1 H1 118.9 . .
O14 C1 C2 105.2(18) . .
O14 C1 O5 93.2(19) . .
C1 C2 H2 108.0 . .
C3 C2 C1 121.7(19) . .
C3 C2 H2 108.0 . .
O2 C2 C1 98.9(17) . .
O2 C2 H2 108.0 . .
O2 C2 C3 111(2) . .
C2 C3 H3 104.6 . .
C2 C3 C4 115.4(15) . .
C4 C3 H3 104.6 . .
O3 C3 C2 117(2) . .
O3 C3 H3 104.6 . .
O3 C3 C4 109(2) . .
C3 C4 H4 108.6 . .
C5 C4 C3 108.3(14) . .
C5 C4 H4 108.6 . .
O4 C4 C3 104(2) . .
O4 C4 H4 108.6 . .
O4 C4 C5 119(2) . .
C4 C5 H5 103.9 . .
C6 C5 C4 126(3) . .
C6 C5 H5 103.9 . .
O5 C5 C4 116.4(12) . .
O5 C5 H5 103.9 . .
O5 C5 C6 100(2) . .
C5 C6 H6B 110.4 . .
C5 C6 H6A 110.4 . .
C5 C6 K2 86(2) . .
H6B C6 H6A 108.6 . .
K2 C6 H6B 78.9 . .
K2 C6 H6A 156.7 . .
O6 C6 C5 107(3) . .
O6 C6 H6B 110.4 . .
O6 C6 H6A 110.4 . .
O6 C6 K2 47.4(16) . .
C12 C11 H11 111.0 . .
O15 C11 H11 111.0 . .
O15 C11 C12 107.8(19) . .
O24 C11 H11 111.0 . .
O24 C11 C12 99(3) . .
O24 C11 O15 116(2) . .
C11 C12 H12 107.7 . .
C13 C12 C11 108(2) . .
C13 C12 H12 107.7 . .
O12 C12 C11 122(3) . .
O12 C12 H12 107.7 . .
O12 C12 C13 103(2) . .
C12 C13 H13 102.9 . .
C14 C13 C12 114(2) . .
C14 C13 H13 102.9 . .
C14 C13 O13 117(2) . .
O13 C13 C12 114.6(19) . .
O13 C13 H13 102.9 . .
C13 C14 H14 102.3 . .
C13 C14 C15 124.0(17) . .
C13 C14 O14 109.8(17) . .
C15 C14 H14 102.3 . .
C15 C14 O14 112.9(18) . .
O14 C14 H14 102.3 . .
C14 C15 H15 111.7 . .
C14 C15 C16 118(2) . .
C16 C15 H15 111.7 . .
O15 C15 C14 100.3(16) . .
O15 C15 H15 111.7 . .
O15 C15 C16 102(2) . .
C15 C16 H16A 109.7 . .
C15 C16 H16B 109.7 . .
H16A C16 H16B 108.2 . .
O16 C16 C15 110(2) . .
O16 C16 H16A 109.7 . .
O16 C16 H16B 109.7 . .
C22 C21 H21 106.2 . .
C22 C21 O34 113(3) . .
O25 C21 H21 106.2 . .
O25 C21 C22 109(2) . .
O25 C21 O34 115(3) . .
O34 C21 H21 106.2 . .
C21 C22 H22 112.1 . .
C23 C22 C21 100(3) . .
C23 C22 H22 112.1 . .
O22 C22 C21 115(3) . .
O22 C22 H22 112.1 . .
O22 C22 C23 104(3) . .
C22 C23 H23 109.4 . .
C24 C23 C22 120(3) . .
C24 C23 H23 109.4 . .
C24 C23 O23 99(2) . .
O23 C23 C22 109(3) . .
O23 C23 H23 109.4 . .
C23 C24 H24 97.8 . .
C23 C24 C25 115(2) . .
C25 C24 H24 97.8 . .
O24 C24 C23 120(2) . .
O24 C24 H24 97.8 . .
O24 C24 C25 119(2) . .
C24 C25 H25 106.7 . .
C24 C25 C26 121(2) . .
C26 C25 H25 106.7 . .
O25 C25 C24 108(2) . .
O25 C25 H25 106.7 . .
O25 C25 C26 106.2(19) . .
C25 C26 H26B 109.2 . .
C25 C26 H26A 109.2 . .
H26B C26 H26A 107.9 . .
O26 C26 C25 112(2) . .
O26 C26 H26B 109.2 . .
O26 C26 H26A 109.2 . .
C32 C31 H31 110.9 . .
O35 C31 H31 110.9 . .
O35 C31 C32 121(2) . .
O44 C31 H31 110.9 . .
O44 C31 C32 118(3) . .
O44 C31 O35 81.1(17) . .
C31 C32 H32 105.1 . .
C31 C32 C33 109(2) . .
C31 C32 K3 154(2) . 8_655
C33 C32 H32 105.1 . .
C33 C32 K3 95.3(18) . 8_655
K3 C32 H32 76.4 8_655 .
O32 C32 C31 104(3) . .
O32 C32 H32 105.1 . .
O32 C32 C33 127(3) . .
O32 C32 K3 51.8(15) . 8_655
C32 C33 H33 110.4 . .
C34 C33 C32 104(2) . .
C34 C33 H33 110.4 . .
O33 C33 C32 100(3) . .
O33 C33 H33 110.4 . .
O33 C33 C34 120(3) . .
C33 C34 H34 112.9 . .
C33 C34 O34 105(3) . .
C35 C34 C33 120(2) . .
C35 C34 H34 112.9 . .
C35 C34 O34 91(2) . .
O34 C34 H34 112.9 . .
C34 C35 H35 107.3 . .
C34 C35 C36 122(2) . .
C36 C35 H35 107.3 . .
O35 C35 C34 97(2) . .
O35 C35 H35 107.3 . .
O35 C35 C36 115(2) . .
C35 C36 H36A 108.9 . .
C35 C36 H36B 108.9 . .
H36A C36 H36B 107.8 . .
O36 C36 C35 113.2(16) . .
O36 C36 H36A 108.9 . .
O36 C36 H36B 108.9 . .
C42 C41 H41 107.2 . .
O45 C41 H41 107.2 . .
O45 C41 C42 121.5(19) . .
O45 C41 O54 106(2) . .
O54 C41 H41 107.2 . .
O54 C41 C42 107(3) . .
C41 C42 H42 102.3 . .
C43 C42 C41 106(2) . .
C43 C42 H42 102.3 . .
O42 C42 C41 119(3) . .
O42 C42 H42 102.3 . .
O42 C42 C43 122(2) . .
C42 C43 H43 104.5 . .
C44 C43 C42 122(2) . .
C44 C43 H43 104.5 . .
O43 C43 C42 104(2) . .
O43 C43 H43 104.5 . .
O43 C43 C44 115(2) . .
C43 C44 H44 102.8 . .
C43 C44 C45 112.6(18) . .
C45 C44 H44 102.8 . .
O44 C44 C43 127(2) . .
O44 C44 H44 102.8 . .
O44 C44 C45 106(2) . .
C44 C45 H45 103.8 . .
C44 C45 C46 118(2) . .
C46 C45 H45 103.8 . .
O45 C45 C44 113.4(18) . .
O45 C45 H45 103.8 . .
O45 C45 C46 112(2) . .
C45 C46 H46A 109.9 . .
C45 C46 H46B 109.9 . .
C45 C46 O46 109(2) . .
H46A C46 H46B 108.3 . .
O46 C46 H46A 109.9 . .
O46 C46 H46B 109.9 . .
C52 C51 H51 106.7 . .
O55 C51 H51 106.7 . .
O55 C51 C52 112.4(16) . .
O55 C51 O64 106(2) . .
O64 C51 H51 106.7 . .
O64 C51 C52 118(2) . .
C51 C52 H52 114.4 . .
C51 C52 K1 159.5(13) . 10_566
C53 C52 C51 93.5(19) . .
C53 C52 H52 114.4 . .
C53 C52 K1 99.3(14) . 10_566
K1 C52 H52 74.6 10_566 .
O52 C52 C51 103.1(19) . .
O52 C52 H52 114.4 . .
O52 C52 C53 114.8(16) . .
O52 C52 K1 57.0(11) . 10_566
C52 C53 H53 118.2 . .
C52 C53 C54 110.4(18) . .
C52 C53 O53 93.7(19) . .
C54 C53 H53 118.2 . .
O53 C53 H53 118.2 . .
O53 C53 C54 93.0(19) . .
C53 C54 H54 114.6 . .
C55 C54 C53 100.2(18) . .
C55 C54 H54 114.6 . .
O54 C54 C53 113(2) . .
O54 C54 H54 114.6 . .
O54 C54 C55 98(2) . .
C54 C55 H55 107.2 . .
C56 C55 C54 119(2) . .
C56 C55 H55 107.2 . .
C56 C55 O55 110(2) . .
O55 C55 C54 105.3(17) . .
O55 C55 H55 107.2 . .
C55 C56 H56A 112.6 . .
C55 C56 H56B 112.6 . .
H56A C56 H56B 110.1 . .
O56 C56 C55 96(2) . .
O56 C56 H56A 112.6 . .
O56 C56 H56B 112.6 . .
C62 C61 H61 114.8 . .
C62 C61 K1 109(2) . 9_565
K1 C61 H61 73.3 9_565 .
O65 C61 H61 114.8 . .
O65 C61 C62 121(3) . .
O65 C61 K1 59.4(16) . 9_565
O65 C61 O74 99(3) . .
O74 C61 H61 114.8 . .
O74 C61 C62 87(2) . .
O74 C61 K1 157(2) . 9_565
C61 C62 H62 107.9 . .
C61 C62 C63 109(2) . .
C63 C62 H62 107.9 . .
O62 C62 C61 112(2) . .
O62 C62 H62 107.9 . .
O62 C62 C63 112(3) . .
C62 C63 H63 115.8 . .
C64 C63 C62 110(2) . .
C64 C63 H63 115.8 . .
O63 C63 C62 95(2) . .
O63 C63 H63 115.8 . .
O63 C63 C64 102(2) . .
C63 C64 H64 113.6 . .
C63 C64 C65 106(2) . .
C65 C64 H64 113.6 . .
O64 C64 C63 96(2) . .
O64 C64 H64 113.6 . .
O64 C64 C65 112(3) . .
C64 C65 H65 107.9 . .
C66 C65 C64 114(3) . .
C66 C65 H65 107.9 . .
O65 C65 C64 112(2) . .
O65 C65 H65 107.9 . .
O65 C65 C66 107(3) . .
C65 C66 H66A 112.5 . .
C65 C66 H66B 112.5 . .
H66A C66 H66B 110.1 . .
O66 C66 C65 96(2) . .
O66 C66 H66A 112.5 . .
O66 C66 H66B 112.5 . .
C72 C71 H71 102.4 . .
O4 C71 H71 102.4 . .
O4 C71 C72 108(2) . .
O75 C71 H71 102.4 . .
O75 C71 C72 122(2) . .
O75 C71 O4 116(2) . .
C71 C72 H72 111.7 . .
C71 C72 C73 99(2) . .
C71 C72 O72 110(2) . .
C73 C72 H72 111.7 . .
O72 C72 H72 111.7 . .
O72 C72 C73 112(2) . .
C72 C73 H73 100.9 . .
C74 C73 C72 120(3) . .
C74 C73 H73 100.9 . .
O73 C73 C72 109(2) . .
O73 C73 H73 100.9 . .
O73 C73 C74 121(2) . .
C73 C74 H74 97.0 . .
C73 C74 O74 113(2) . .
C75 C74 C73 116(2) . .
C75 C74 H74 97.0 . .
C75 C74 O74 127(2) . .
O74 C74 H74 97.0 . .
C74 C75 H75 103.0 . .
C74 C75 O75 116(2) . .
C76 C75 C74 116.7(17) . .
C76 C75 H75 103.1 . .
C76 C75 O75 112.1(19) . .
O75 C75 H75 103.1 . .
C75 C76 H76A 107.0 . .
C75 C76 H76B 107.0 . .
H76A C76 H76B 106.7 . .
O76 C76 C75 122(2) . .
O76 C76 H76A 107.0 . .
O76 C76 H76B 107.0 . .
C61 K1 C52 109.3(8) 14_654 10_566
O12 K1 C52 130.9(7) . 10_566
O12 K1 C61 104.7(8) . 14_654
O12 K1 O13 56.7(6) . .
O12 K1 O45 88.9(6) . 15_664
O12 K1 O46 72.8(7) . 15_664
O12 K1 O52 131.6(7) . 10_566
O12 K1 O53 94.4(7) . 10_566
O13 K1 C52 115.2(6) . 10_566
O13 K1 C61 59.4(7) . 14_654
O13 K1 O53 113.5(7) . 10_566
O45 K1 C52 95.3(7) 15_664 10_566
O45 K1 C61 129.9(9) 15_664 14_654
O45 K1 O13 143.8(6) 15_664 .
O45 K1 O53 77.0(7) 15_664 10_566
O46 K1 C52 150.1(7) 15_664 10_566
O46 K1 C61 74.7(8) 15_664 14_654
O46 K1 O13 92.7(7) 15_664 .
O46 K1 O45 63.6(7) 15_664 15_664
O46 K1 O53 138.4(7) 15_664 10_566
O52 K1 C52 25.7(4) 10_566 10_566
O52 K1 C61 86.3(8) 10_566 14_654
O52 K1 O13 93.9(6) 10_566 .
O52 K1 O45 119.9(7) 10_566 15_664
O52 K1 O46 153.0(6) 10_566 15_664
O52 K1 O53 60.5(6) 10_566 10_566
O53 K1 C52 40.4(6) 10_566 10_566
O53 K1 C61 146.3(9) 10_566 14_654
O65 K1 C52 106.2(7) 14_654 10_566
O65 K1 C61 27.2(5) 14_654 14_654
O65 K1 O12 119.9(8) 14_654 .
O65 K1 O13 85.7(8) 14_654 .
O65 K1 O45 105.0(8) 14_654 15_664
O65 K1 O46 63.3(7) 14_654 15_664
O65 K1 O52 91.1(6) 14_654 10_566
O65 K1 O53 145.6(8) 14_654 10_566
O66 K1 C52 62.0(7) 14_654 10_566
O66 K1 C61 81.5(8) 14_654 14_654
O66 K1 O12 159.2(8) 14_654 .
O66 K1 O13 138.2(7) 14_654 .
O66 K1 O45 72.5(6) 14_654 15_664
O66 K1 O46 90.2(7) 14_654 15_664
O66 K1 O52 67.8(7) 14_654 10_566
O66 K1 O53 90.4(7) 14_654 10_566
O66 K1 O65 58.9(8) 14_654 14_654
C6 K2 C6 72.0(12) 17_655 .
O5 K2 C6 85.2(7) 17_655 .
O5 K2 C6 42.2(6) 17_655 17_655
O5 K2 C6 42.2(7) . .
O5 K2 C6 85.1(7) . 17_655
O5 K2 O5 118.7(9) . 17_655
O5 K2 O72 83.2(6) . 6_556
O5 K2 O72 115.5(6) . 14_654
O5 K2 O72 115.5(6) 17_655 6_556
O5 K2 O72 83.2(6) 17_655 14_654
O5 K2 O73 81.7(6) . 14_654
O5 K2 O73 134.6(6) 17_655 14_654
O5 K2 O73 134.6(6) . 6_556
O5 K2 O73 81.7(6) 17_655 6_556
O6 K2 C6 82.4(9) . 17_655
O6 K2 C6 25.2(6) . .
O6 K2 C6 82.4(9) 17_655 .
O6 K2 C6 25.2(7) 17_655 17_655
O6 K2 O5 77.4(6) 17_655 .
O6 K2 O5 64.3(7) 17_655 17_655
O6 K2 O5 77.4(6) . 17_655
O6 K2 O5 64.3(7) . .
O6 K2 O6 100.3(11) 17_655 .
O6 K2 O72 156.2(7) . 14_654
O6 K2 O72 58.4(6) . 6_556
O6 K2 O72 156.3(7) 17_655 6_556
O6 K2 O72 58.4(6) 17_655 14_654
O6 K2 O73 84.2(7) 17_655 14_654
O6 K2 O73 143.4(7) 17_655 6_556
O6 K2 O73 143.4(7) . 14_654
O6 K2 O73 84.2(7) . 6_556
O72 K2 C6 74.0(8) 14_654 17_655
O72 K2 C6 74.0(8) 6_556 .
O72 K2 C6 140.3(8) 14_654 .
O72 K2 C6 140.3(8) 6_556 17_655
O72 K2 O72 144.4(9) 14_654 6_556
O73 K2 C6 123.9(6) 6_556 17_655
O73 K2 C6 109.1(8) 6_556 .
O73 K2 C6 123.9(6) 14_654 .
O73 K2 C6 109.1(8) 14_654 17_655
O73 K2 O72 51.8(6) 14_654 14_654
O73 K2 O72 106.5(7) 14_654 6_556
O73 K2 O72 106.5(6) 6_556 14_654
O73 K2 O72 51.8(6) 6_556 6_556
O73 K2 O73 113.7(9) 14_654 6_556
C32 K3 C32 142.9(16) 5_766 15_664
O25 K3 C32 106.5(8) . 15_664
O25 K3 C32 95.1(9) 18_545 15_664
O25 K3 C32 95.1(9) . 5_766
O25 K3 C32 106.5(8) 18_545 5_766
O25 K3 O25 108.0(10) 18_545 .
O26 K3 C32 135.2(9) 18_545 15_664
O26 K3 C32 81.2(9) 18_545 5_766
O26 K3 C32 135.2(9) . 5_766
O26 K3 C32 81.2(9) . 15_664
O26 K3 O25 53.1(7) 18_545 18_545
O26 K3 O25 64.7(7) 18_545 .
O26 K3 O25 64.7(7) . 18_545
O26 K3 O25 53.1(7) . .
O26 K3 O26 57.9(9) 18_545 .
O26 K3 O33 103.8(7) 18_545 5_766
O26 K3 O33 103.8(7) . 15_664
O26 K3 O33 126.8(7) 18_545 15_664
O26 K3 O33 126.8(7) . 5_766
O32 K3 C32 133.3(9) 5_766 15_664
O32 K3 C32 133.3(9) 15_664 5_766
O32 K3 C32 25.4(6) 15_664 15_664
O32 K3 C32 25.4(6) 5_766 5_766
O32 K3 O25 117.1(7) 5_766 .
O32 K3 O25 117.1(7) 15_664 18_545
O32 K3 O25 86.9(7) 5_766 18_545
O32 K3 O25 86.9(7) 15_664 .
O32 K3 O26 138.7(8) 5_766 .
O32 K3 O26 81.3(7) 5_766 18_545
O32 K3 O26 138.7(8) 15_664 18_545
O32 K3 O26 81.3(7) 15_664 .
O32 K3 O32 140.0(11) 5_766 15_664
O32 K3 O33 95.4(8) 15_664 5_766
O32 K3 O33 65.0(7) 15_664 15_664
O32 K3 O33 65.0(7) 5_766 5_766
O32 K3 O33 95.4(8) 5_766 15_664
O33 K3 C32 42.1(8) 15_664 15_664
O33 K3 C32 42.1(8) 5_766 5_766
O33 K3 C32 115.9(9) 15_664 5_766
O33 K3 C32 115.9(9) 5_766 15_664
O33 K3 O25 147.4(6) 5_766 18_545
O33 K3 O25 73.8(6) 5_766 .
O33 K3 O25 73.8(6) 15_664 18_545
O33 K3 O25 147.4(6) 15_664 .
O33 K3 O33 122.8(10) 15_664 5_766
C2 O2 H2A 109.5 . .
C3 O3 H3A 109.5 . .
C4 O4 C71 117.4(17) . .
C1 O5 K2 104.6(13) . .
C5 O5 C1 128.1(16) . .
C5 O5 K2 106.9(18) . .
C6 O6 K2 107(2) . .
C6 O6 H6 109.5 . .
K2 O6 H6 142.8 . .
C12 O12 K1 118.2(16) . .
C12 O12 H12A 109.5 . .
K1 O12 H12A 112.0 . .
C13 O13 K1 116.4(13) . .
C13 O13 H13A 109.5 . .
K1 O13 H13A 133.8 . .
C1 O14 C14 113.5(15) . .
C11 O15 C15 116.0(16) . .
C16 O16 H16 109.5 . .
C22 O22 H22A 109.5 . .
C23 O23 H23A 109.5 . .
C11 O24 C24 122(2) . .
C21 O25 C25 110(2) . .
C21 O25 K3 116.1(19) . .
C25 O25 K3 120.3(19) . .
C26 O26 K3 129.7(17) . .
C26 O26 H26 109.5 . .
K3 O26 H26 106.5 . .
C32 O32 K3 102.8(19) . 8_655
C32 O32 H32A 109.5 . .
K3 O32 H32A 9.1 8_655 .
C33 O33 K3 115(2) . 8_655
C33 O33 H33A 109.5 . .
K3 O33 H33A 119.0 8_655 .
C21 O34 C34 110(2) . .
C31 O35 C35 118.4(12) . .
C36 O36 H36 109.5 . .
C42 O42 H42A 109.5 . .
C43 O43 H43A 109.5 . .
C44 O44 C31 120.1(16) . .
C41 O45 C45 117(2) . .
C41 O45 K1 110.8(18) . 8_655
C45 O45 K1 109.5(18) . 8_655
C46 O46 K1 109.9(15) . 8_655
C46 O46 H46 109.5 . .
K1 O46 H46 85.6 8_655 .
C52 O52 K1 97.3(13) . 10_566
C52 O52 H52A 109.5 . .
K1 O52 H52A 31.1 10_566 .
C53 O53 K1 116.3(13) . 10_566
C53 O53 H53A 109.5 . .
K1 O53 H53A 133.0 10_566 .
C54 O54 C41 117.1(16) . .
C51 O55 C55 110.9(18) . .
C56 O56 H56 109.5 . .
C62 O62 H62A 109.5 . .
C63 O63 H63A 109.5 . .
C64 O64 C51 112(2) . .
C61 O65 K1 93.5(19) . 9_565
C65 O65 C61 119(2) . .
C65 O65 K1 114.6(19) . 9_565
C66 O66 K1 121.0(19) . 9_565
C66 O66 H66 109.5 . .
K1 O66 H66 128.8 9_565 .
C72 O72 K2 113.0(16) . 9_565
C72 O72 H72A 109.5 . .
K2 O72 H72A 11.3 9_565 .
C73 O73 K2 129.3(16) . 9_565
C73 O73 H73A 109.5 . .
K2 O73 H73A 116.1 9_565 .
C61 O74 C74 121(3) . .
C71 O75 C75 112(2) . .
C76 O76 H76 109.5 . .

loop_
_geom_bond_atom_site_label_1
_geom_bond_atom_site_label_2
_geom_bond_distance
_geom_bond_site_symmetry_2
C1 H1 0.9800 .
C1 C2 1.55(2) .
C1 O5 1.62(2) .
C1 O14 1.45(2) .
C2 H2 0.9800 .
C2 C3 1.47(2) .
C2 O2 1.427(19) .
C3 H3 0.9800 .
C3 C4 1.506(7) .
C3 O3 1.43(2) .
C4 H4 0.9800 .
C4 C5 1.503(7) .
C4 O4 1.45(2) .
C5 H5 0.9800 .
C5 C6 1.500(8) .
C5 O5 1.458(14) .
C6 H6B 0.9700 .
C6 H6A 0.9700 .
C6 K2 3.32(4) .
C6 O6 1.48(2) .
C11 H11 0.9800 .
C11 C12 1.56(3) .
C11 O15 1.46(2) .
C11 O24 1.40(3) .
C12 H12 0.9800 .
C12 C13 1.49(2) .
C12 O12 1.481(17) .
C13 H13 0.9800 .
C13 C14 1.47(2) .
C13 O13 1.48(2) .
C14 H14 0.9800 .
C14 C15 1.481(19) .
C14 O14 1.478(13) .
C15 H15 0.9800 .
C15 C16 1.49(2) .
C15 O15 1.468(13) .
C16 H16A 0.9700 .
C16 H16B 0.9700 .
C16 O16 1.48(2) .
C21 H21 0.9800 .
C21 C22 1.53(2) .
C21 O25 1.452(14) .
C21 O34 1.59(3) .
C22 H22 0.9800 .
C22 C23 1.50(3) .
C22 O22 1.467(19) .
C23 H23 0.9800 .
C23 C24 1.46(2) .
C23 O23 1.46(2) .
C24 H24 0.9800 .
C24 C25 1.47(2) .
C24 O24 1.45(3) .
C25 H25 0.9800 .
C25 C26 1.50(2) .
C25 O25 1.463(14) .
C26 H26B 0.9700 .
C26 H26A 0.9700 .
C26 O26 1.453(7) .
C31 H31 0.9800 .
C31 C32 1.52(2) .
C31 O35 1.451(7) .
C31 O44 1.45(2) .
C32 H32 0.9800 .
C32 C33 1.55(2) .
C32 K3 3.30(3) 8_655
C32 O32 1.45(2) .
C33 H33 0.9800 .
C33 C34 1.52(2) .
C33 O33 1.41(2) .
C34 H34 0.9800 .
C34 C35 1.499(3) .
C34 O34 1.69(3) .
C35 H35 0.9800 .
C35 C36 1.500(3) .
C35 O35 1.453(7) .
C36 H36A 0.9700 .
C36 H36B 0.9700 .
C36 O36 1.450(3) .
C41 H41 0.9800 .
C41 C42 1.51(2) .
C41 O45 1.33(3) .
C41 O54 1.464(13) .
C42 H42 0.9800 .
C42 C43 1.50(2) .
C42 O42 1.41(3) .
C43 H43 0.9800 .
C43 C44 1.467(17) .
C43 O43 1.40(2) .
C44 H44 0.9800 .
C44 C45 1.48(2) .
C44 O44 1.445(13) .
C45 H45 0.9800 .
C45 C46 1.48(2) .
C45 O45 1.46(2) .
C46 H46A 0.9700 .
C46 H46B 0.9700 .
C46 O46 1.55(3) .
C51 H51 0.9800 .
C51 C52 1.54(2) .
C51 O55 1.448(13) .
C51 O64 1.48(2) .
C52 H52 0.9800 .
C52 C53 1.504(17) .
C52 K1 3.36(2) 10_566
C52 O52 1.471(18) .
C53 H53 0.9800 .
C53 C54 1.53(2) .
C53 O53 1.53(3) .
C54 H54 0.9800 .
C54 C55 1.52(2) .
C54 O54 1.45(2) .
C55 H55 0.9800 .
C55 C56 1.48(2) .
C55 O55 1.50(2) .
C56 H56A 0.9700 .
C56 H56B 0.9700 .
C56 O56 1.453(8) .
C61 H61 0.9800 .
C61 C62 1.48(2) .
C61 K1 3.16(3) 9_565
C61 O65 1.45(2) .
C61 O74 1.45(2) .
C62 H62 0.9800 .
C62 C63 1.54(2) .
C62 O62 1.46(2) .
C63 H63 0.9800 .
C63 C64 1.52(2) .
C63 O63 1.449(7) .
C64 H64 0.9800 .
C64 C65 1.518(18) .
C64 O64 1.48(3) .
C65 H65 0.9800 .
C65 C66 1.52(2) .
C65 O65 1.41(3) .
C66 H66A 0.9700 .
C66 H66B 0.9700 .
C66 O66 1.51(4) .
C71 H71 0.9800 .
C71 C72 1.47(2) .
C71 O4 1.458(14) .
C71 O75 1.40(2) .
C72 H72 0.9800 .
C72 C73 1.52(2) .
C72 O72 1.49(2) .
C73 H73 0.9800 .
C73 C74 1.504(7) .
C73 O73 1.46(2) .
C74 H74 0.9800 .
C74 C75 1.48(2) .
C74 O74 1.69(3) .
C75 H75 0.9800 .
C75 C76 1.47(2) .
C75 O75 1.49(2) .
C76 H76A 0.9700 .
C76 H76B 0.9700 .
C76 O76 1.449(7) .
K1 C52 3.36(2) 10_566
K1 C61 3.16(3) 14_654
K1 O12 2.76(2) .
K1 O13 2.95(2) .
K1 O45 2.86(3) 15_664
K1 O46 2.86(2) 15_664
K1 O52 2.84(2) 10_566
K1 O53 2.97(2) 10_566
K1 O65 2.73(2) 14_654
K1 O66 2.62(2) 14_654
K2 C6 3.32(4) 17_655
K2 O5 2.85(2) .
K2 O5 2.85(2) 17_655
K2 O6 2.56(2) 17_655
K2 O6 2.56(2) .
K2 O72 3.28(2) 14_654
K2 O72 3.28(2) 6_556
K2 O73 3.13(2) 14_654
K2 O73 3.13(2) 6_556
K3 C32 3.30(3) 15_664
K3 C32 3.30(3) 5_766
K3 O25 2.99(2) .
K3 O25 2.99(2) 18_545
K3 O26 2.85(3) 18_545
K3 O26 2.84(3) .
K3 O32 2.66(2) 15_664
K3 O32 2.66(2) 5_766
K3 O33 2.96(2) 15_664
K3 O33 2.96(2) 5_766
O2 H2A 0.8200 .
O3 H3A 0.8200 .
O6 H6 0.8200 .
O12 H12A 0.8200 .
O13 H13A 0.8200 .
O16 H16 0.8200 .
O22 H22A 0.8200 .
O23 H23A 0.8200 .
O26 H26 0.8200 .
O32 K3 2.66(2) 8_655
O32 H32A 0.8200 .
O33 K3 2.96(2) 8_655
O33 H33A 0.8200 .
O36 H36 0.8200 .
O42 H42A 0.8200 .
O43 H43A 0.8200 .
O45 K1 2.86(3) 8_655
O46 K1 2.86(2) 8_655
O46 H46 0.8200 .
O52 K1 2.84(2) 10_566
O52 H52A 0.8200 .
O53 K1 2.97(2) 10_566
O53 H53A 0.8200 .
O56 H56 0.8200 .
O62 H62A 0.8200 .
O63 H63A 0.8200 .
O65 K1 2.73(2) 9_565
O66 K1 2.62(2) 9_565
O66 H66 0.8200 .
O72 K2 3.28(2) 9_565
O72 H72A 0.8200 .
O73 K2 3.13(2) 9_565
O73 H73A 0.8200 .
O76 H76 0.8200 .

loop_
_geom_torsion_atom_site_label_1
_geom_torsion_atom_site_label_2
_geom_torsion_atom_site_label_3
_geom_torsion_atom_site_label_4
_geom_torsion
_geom_torsion_site_symmetry_1
_geom_torsion_site_symmetry_4
C1 C2 C3 C4 -61(3) . .
C1 C2 C3 O3 168(2) . .
C2 C1 O5 C5 -35(3) . .
C2 C1 O5 K2 90.3(14) . .
C2 C1 O14 C14 -147.8(17) . .
C2 C3 C4 C5 49(3) . .
C2 C3 C4 O4 176(2) . .
C3 C4 C5 C6 -165(3) . .
C3 C4 C5 O5 -38(4) . .
C3 C4 O4 C71 148(2) . .
C4 C5 C6 K2 94(3) . .
C4 C5 C6 O6 50(4) . .
C4 C5 O5 C1 37(4) . .
C4 C5 O5 K2 -88(3) . .
C5 C4 O4 C71 -92(3) . .
C5 C6 O6 K2 68(3) . .
C6 C5 O5 C1 176(2) . .
C6 C5 O5 K2 51(2) . .
C11 C12 C13 C14 -41(4) . .
C11 C12 C13 O13 -179(2) . .
C11 C12 O12 K1 174(2) . .
C12 C11 O15 C15 -71(3) . .
C12 C11 O24 C24 -126(2) . .
C12 C13 C14 C15 42(4) . .
C12 C13 C14 O14 180(2) . .
C12 C13 O13 K1 -19(3) . .
C13 C12 O12 K1 -65(3) . .
C13 C14 C15 C16 -156(3) . .
C13 C14 C15 O15 -46(3) . .
C13 C14 O14 C1 97(3) . .
C14 C13 O13 K1 -155.9(19) . .
C14 C15 C16 O16 58(3) . .
C14 C15 O15 C11 61(3) . .
C15 C14 O14 C1 -120(2) . .
C16 C15 O15 C11 -177(2) . .
C21 C22 C23 C24 -50(4) . .
C21 C22 C23 O23 -163(3) . .
C22 C21 O25 C25 -75(3) . .
C22 C21 O25 K3 67(3) . .
C22 C21 O34 C34 -106(3) . .
C22 C23 C24 C25 43(5) . .
C22 C23 C24 O24 -163(3) . .
C23 C24 C25 C26 -165(3) . .
C23 C24 C25 O25 -42(4) . .
C23 C24 O24 C11 128(3) . .
C24 C25 C26 O26 87(3) . .
C24 C25 O25 C21 58(3) . .
C24 C25 O25 K3 -81(2) . .
C25 C24 O24 C11 -79(4) . .
C25 C26 O26 K3 10(4) . .
C26 C25 O25 C21 -170(3) . .
C26 C25 O25 K3 51(3) . .
C31 C32 C33 C34 -41(4) . .
C31 C32 C33 O33 -166(3) . .
C31 C32 O32 K3 169(2) . 8_655
C32 C31 O35 C35 -45(4) . .
C32 C31 O44 C44 -98(3) . .
C32 C33 C34 C35 69(4) . .
C32 C33 C34 O34 169(3) . .
C32 C33 O33 K3 -29(3) . 8_655
C33 C32 O32 K3 -64(4) . 8_655
C33 C34 C35 C36 165(3) . .
C33 C34 C35 O35 -70(3) . .
C33 C34 O34 C21 101(3) . .
C34 C33 O33 K3 -142(3) . 8_655
C34 C35 C36 O36 42(4) . .
C34 C35 O35 C31 52(3) . .
C35 C34 O34 C21 -137(2) . .
C36 C35 O35 C31 -178.0(19) . .
C41 C42 C43 C44 -35(4) . .
C41 C42 C43 O43 -168(2) . .
C42 C41 O45 C45 -47(4) . .
C42 C41 O45 K1 80(3) . 8_655
C42 C41 O54 C54 -116(2) . .
C42 C43 C44 C45 39(4) . .
C42 C43 C44 O44 172(2) . .
C43 C44 C45 C46 -172(2) . .
C43 C44 C45 O45 -39(3) . .
C43 C44 O44 C31 94(3) . .
C44 C45 C46 O46 63(3) . .
C44 C45 O45 C41 44(3) . .
C44 C45 O45 K1 -83(2) . 8_655
C45 C44 O44 C31 -130(3) . .
C45 C46 O46 K1 48(2) . 8_655
C46 C45 O45 C41 -179(2) . .
C46 C45 O45 K1 54(3) . 8_655
C51 C52 C53 C54 -76(2) . .
C51 C52 C53 O53 -170.3(18) . .
C51 C52 O52 K1 174.8(17) . 10_566
C52 C51 O55 C55 -65(3) . .
C52 C51 O64 C64 -115(2) . .
C52 C53 C54 C55 80(2) . .
C52 C53 C54 O54 -176(2) . .
C52 C53 O53 K1 -32.8(19) . 10_566
C53 C52 O52 K1 -85(2) . 10_566
C53 C54 C55 C56 173(2) . .
C53 C54 C55 O55 -63(2) . .
C53 C54 O54 C41 128(2) . .
C54 C53 O53 K1 -143.4(14) . 10_566
C54 C55 C56 O56 44(3) . .
C54 C55 O55 C51 60(3) . .
C55 C54 O54 C41 -127(2) . .
C56 C55 O55 C51 -170(2) . .
C61 C62 C63 C64 -51(3) . .
C61 C62 C63 O63 -156(3) . .
C62 C61 O65 C65 -26(5) . .
C62 C61 O65 K1 95(3) . 9_565
C62 C61 O74 C74 -143(2) . .
C62 C63 C64 C65 67(3) . .
C62 C63 C64 O64 -178(2) . .
C63 C64 C65 C66 178(3) . .
C63 C64 C65 O65 -60(4) . .
C63 C64 O64 C51 132(2) . .
C64 C65 C66 O66 56(3) . .
C64 C65 O65 C61 40(4) . .
C64 C65 O65 K1 -69(3) . 9_565
C65 C64 O64 C51 -117(3) . .
C65 C66 O66 K1 56(3) . 9_565
C66 C65 O65 C61 166(3) . .
C66 C65 O65 K1 57(3) . 9_565
C71 C72 C73 C74 -49(4) . .
C71 C72 C73 O73 166(2) . .
C71 C72 O72 K2 -167.0(19) . 9_565
C72 C71 O4 C4 -114(3) . .
C72 C71 O75 C75 -57(4) . .
C72 C73 C74 C75 34(4) . .
C72 C73 C74 O74 -168(2) . .
C72 C73 O73 K2 -19(4) . 9_565
C73 C72 O72 K2 -58(3) . 9_565
C73 C74 C75 C76 -156(3) . .
C73 C74 C75 O75 -20(4) . .
C73 C74 O74 C61 104(3) . .
C74 C73 O73 K2 -164(2) . 9_565
C74 C75 C76 O76 57(4) . .
C74 C75 O75 C71 28(3) . .
C75 C74 O74 C61 -100(4) . .
C76 C75 O75 C71 166(2) . .
K1 C52 C53 C54 120.3(18) 10_566 .
K1 C52 C53 O53 25.7(15) 10_566 .
K1 C61 C62 C63 95(3) 9_565 .
K1 C61 C62 O62 -141(2) 9_565 .
K1 C61 O65 C65 -121(3) 9_565 .
K1 C61 O74 C74 80(6) 9_565 .
K3 C32 C33 C34 148(2) 8_655 .
K3 C32 C33 O33 23(3) 8_655 .
O2 C2 C3 C4 -177(2) . .
O2 C2 C3 O3 52(3) . .
O3 C3 C4 C5 -177(2) . .
O3 C3 C4 O4 -50(3) . .
O4 C4 C5 C6 77(4) . .
O4 C4 C5 O5 -155(2) . .
O4 C71 C72 C73 -76(3) . .
O4 C71 C72 O72 42(3) . .
O4 C71 O75 C75 79(3) . .
O5 C1 C2 C3 46(3) . .
O5 C1 C2 O2 167.5(18) . .
O5 C1 O14 C14 114.1(18) . .
O5 C5 C6 K2 -39.9(19) . .
O5 C5 C6 O6 -83(3) . .
O12 C12 C13 C14 -171(2) . .
O12 C12 C13 O13 50(4) . .
O13 C13 C14 C15 179(2) . .
O13 C13 C14 O14 -43(3) . .
O14 C1 C2 C3 -50(3) . .
O14 C1 C2 O2 72(2) . .
O14 C1 O5 C5 70(3) . .
O14 C1 O5 K2 -163.9(11) . .
O14 C14 C15 C16 67(3) . .
O14 C14 C15 O15 177.0(18) . .
O15 C11 C12 C13 54(3) . .
O15 C11 C12 O12 173(3) . .
O15 C11 O24 C24 119(3) . .
O15 C15 C16 O16 -51(3) . .
O22 C22 C23 C24 -170(3) . .
O22 C22 C23 O23 77(4) . .
O23 C23 C24 C25 161(3) . .
O23 C23 C24 O24 -45(5) . .
O24 C11 C12 C13 -67(3) . .
O24 C11 C12 O12 52(3) . .
O24 C11 O15 C15 39(4) . .
O24 C24 C25 C26 41(4) . .
O24 C24 C25 O25 164(3) . .
O25 C21 C22 C23 64(3) . .
O25 C21 C22 O22 175(2) . .
O25 C21 O34 C34 127(3) . .
O25 C25 C26 O26 -37(4) . .
O32 C32 C33 C34 -167(3) . .
O32 C32 C33 O33 68(5) . .
O33 C33 C34 C35 180(3) . .
O33 C33 C34 O34 -80(4) . .
O34 C21 C22 C23 -66(3) . .
O34 C21 C22 O22 45(4) . .
O34 C21 O25 C25 54(3) . .
O34 C21 O25 K3 -164.8(18) . .
O34 C34 C35 C36 57(3) . .
O34 C34 C35 O35 -177.8(19) . .
O35 C31 C32 C33 36(4) . .
O35 C31 C32 K3 -166(4) . 8_655
O35 C31 C32 O32 174(2) . .
O35 C31 O44 C44 141(2) . .
O35 C35 C36 O36 -75(3) . .
O42 C42 C43 C44 -176(2) . .
O42 C42 C43 O43 52(4) . .
O43 C43 C44 C45 167(2) . .
O43 C43 C44 O44 -60(4) . .
O44 C31 C32 C33 -61(3) . .
O44 C31 C32 K3 97(6) . 8_655
O44 C31 C32 O32 76(3) . .
O44 C31 O35 C35 73(3) . .
O44 C44 C45 C46 45(3) . .
O44 C44 C45 O45 179(2) . .
O45 C41 C42 C43 39(4) . .
O45 C41 C42 O42 -180(3) . .
O45 C41 O54 C54 113(2) . .
O45 C45 C46 O46 -71(3) . .
O52 C52 C53 C54 178(2) . .
O52 C52 C53 O53 84(2) . .
O53 C53 C54 C55 175(2) . .
O53 C53 C54 O54 -81(2) . .
O54 C41 C42 C43 -83(3) . .
O54 C41 C42 O42 59(3) . .
O54 C41 O45 C45 76(3) . .
O54 C41 O45 K1 -157.6(15) . 8_655
O54 C54 C55 C56 58(3) . .
O54 C54 C55 O55 -177.9(18) . .
O55 C51 C52 C53 66(3) . .
O55 C51 C52 K1 -165(4) . 10_566
O55 C51 C52 O52 -178(2) . .
O55 C51 O64 C64 118(2) . .
O55 C55 C56 O56 -78(3) . .
O62 C62 C63 C64 -176(2) . .
O62 C62 C63 O63 80(3) . .
O63 C63 C64 C65 167(3) . .
O63 C63 C64 O64 -78(3) . .
O64 C51 C52 C53 -58(2) . .
O64 C51 C52 K1 71(6) . 10_566
O64 C51 C52 O52 59(3) . .
O64 C51 O55 C55 65(3) . .
O64 C64 C65 C66 74(4) . .
O64 C64 C65 O65 -164(2) . .
O65 C61 C62 C63 30(4) . .
O65 C61 C62 O62 155(3) . .
O65 C61 O74 C74 96(3) . .
O65 C65 C66 O66 -68(3) . .
O72 C72 C73 C74 -165(3) . .
O72 C72 C73 O73 50(3) . .
O73 C73 C74 C75 175(3) . .
O73 C73 C74 O74 -28(4) . .
O74 C61 C62 C63 -69(3) . .
O74 C61 C62 O62 56(3) . .
O74 C61 O65 C65 66(3) . .
O74 C61 O65 K1 -172.8(19) . 9_565
O74 C74 C75 C76 50(4) . .
O74 C74 C75 O75 -174(2) . .
O75 C71 C72 C73 63(4) . .
O75 C71 C72 O72 -179(3) . .
O75 C71 O4 C4 104(3) . .
O75 C75 C76 O76 -80(3) . .

loop_
_smtbx_masks_void_nr
_smtbx_masks_void_average_x
_smtbx_masks_void_average_y
_smtbx_masks_void_average_z
_smtbx_masks_void_volume
_smtbx_masks_void_count_electrons
1 -0.410 -0.380 -0.217 21262.9 1470.3
